data_4113014
loop_
_publ_author_name
'Aswini K. Dash'
'Tryg R. Jensen'
'Charlotte L. Stern'
'Tobin J. Marks'

_publ_section_title
;
 Frustrated \b-Chloride Elimination. Selective Arene Alkylation by
 \a-Chloronorbornene Catalyzed by Electrophilic Metallocenium Ion Pairs
;
_journal_name_full 'Journal of the American Chemical Society'
_journal_page_first 12528
_journal_page_last 12540
_journal_paper_doi 10.1021/ja047828w
_journal_volume 126
_journal_year 2004
_chemical_formula_sum 'C20 H24 Cl2'
_chemical_formula_weight 335.29
_chemical_name_systematic
; 
 ? 
;
_space_group_IT_number 61
_symmetry_cell_setting orthorhombic
_symmetry_space_group_name_Hall '-P 2ac 2ab'
_symmetry_space_group_name_H-M 'P b c a'
_atom_sites_solution_hydrogens geom
_atom_sites_solution_primary direct
_atom_sites_solution_secondary difmap
_audit_creation_method SHELXL-97
_cell_angle_alpha 90.00
_cell_angle_beta 90.00
_cell_angle_gamma 90.00
_cell_formula_units_Z 4
_cell_length_a 11.931(3)
_cell_length_b 11.152(2)
_cell_length_c 12.3422(13)
_cell_measurement_temperature 153(2)
_cell_volume 1642.2(5)
_computing_cell_refinement 'Bruker SMART'
_computing_data_collection 'Bruker SMART'
_computing_data_reduction 'Bruker SHELXTL'
_computing_molecular_graphics 'Bruker SHELXTL'
_computing_publication_material 'Bruker SHELXTL'
_computing_structure_refinement 'SHELXL-97 (Sheldrick, 1997)'
_computing_structure_solution 'SHELXS-97 (Sheldrick, 1990)'
_diffrn_ambient_temperature 153(2)
_diffrn_measured_fraction_theta_full 0.941
_diffrn_measured_fraction_theta_max 0.941
_diffrn_measurement_device_type 'CCD area detector'
_diffrn_measurement_method 'omega scans'
_diffrn_radiation_monochromator graphite
_diffrn_radiation_source 'fine-focus sealed tube'
_diffrn_radiation_type MoK\a
_diffrn_radiation_wavelength 0.71073
_diffrn_reflns_av_R_equivalents 0.0348
_diffrn_reflns_av_sigmaI/netI 0.0178
_diffrn_reflns_limit_h_max 15
_diffrn_reflns_limit_h_min -16
_diffrn_reflns_limit_k_max 14
_diffrn_reflns_limit_k_min -14
_diffrn_reflns_limit_l_max 16
_diffrn_reflns_limit_l_min -15
_diffrn_reflns_number 14374
_diffrn_reflns_theta_full 29.04
_diffrn_reflns_theta_max 29.04
_diffrn_reflns_theta_min 3.00
_exptl_absorpt_coefficient_mu 0.390
_exptl_absorpt_correction_T_max 0.9387
_exptl_absorpt_correction_T_min 0.9036
_exptl_absorpt_correction_type integration
_exptl_crystal_colour colorless
_exptl_crystal_density_diffrn 1.356
_exptl_crystal_description block
_exptl_crystal_F_000 712
_exptl_crystal_size_max 0.320
_exptl_crystal_size_mid 0.250
_exptl_crystal_size_min 0.190
_refine_diff_density_max 0.579
_refine_diff_density_min -0.210
_refine_diff_density_rms 0.058
_refine_ls_extinction_method none
_refine_ls_goodness_of_fit_ref 1.061
_refine_ls_hydrogen_treatment fixed
_refine_ls_matrix_type full
_refine_ls_number_parameters 100
_refine_ls_number_reflns 2066
_refine_ls_number_restraints 0
_refine_ls_restrained_S_all 1.061
_refine_ls_R_factor_all 0.0438
_refine_ls_R_factor_gt 0.0381
_refine_ls_shift/su_max 0.001
_refine_ls_shift/su_mean 0.000
_refine_ls_structure_factor_coef Fsqd
_refine_ls_weighting_details 'calc w=1/[\s^2^(Fo^2^)+(0.0679P)^2^+0.4960P] where P=(Fo^2^+2Fc^2^)/3'
_refine_ls_weighting_scheme calc
_refine_ls_wR_factor_gt 0.1071
_refine_ls_wR_factor_ref 0.1134
_reflns_number_gt 1761
_reflns_number_total 2066
_reflns_threshold_expression >2sigma(I)
_cod_data_source_file ja047828wrom20040415_122918.cif
_cod_data_source_block 2a
_cod_database_code 4113014

loop_
_symmetry_equiv_pos_as_xyz
'x, y, z'
'-x+1/2, -y, z+1/2'
'-x, y+1/2, -z+1/2'
'x+1/2, -y+1/2, -z'
'-x, -y, -z'
'x-1/2, y, -z-1/2'
'x, -y-1/2, z-1/2'
'-x-1/2, y-1/2, z'

loop_
_atom_site_label
_atom_site_type_symbol
_atom_site_fract_x
_atom_site_fract_y
_atom_site_fract_z
_atom_site_U_iso_or_equiv
_atom_site_adp_type
_atom_site_occupancy
_atom_site_symmetry_multiplicity
_atom_site_calc_flag
_atom_site_refinement_flags
Cl1 Cl 0.75186(3) 0.16811(3) 0.36520(3) 0.03311(15) Uani 1 1 d .
C9 C 0.95616(11) -0.08233(11) 0.42781(11) 0.0263(3) Uani 1 1 d .
H9 H 0.9261 -0.1401 0.3793 0.032 Uiso 1 1 calc R
C1 C 0.82511(10) 0.10313(11) 0.25266(10) 0.0242(3) Uani 1 1 d .
C6 C 0.95056(10) 0.07589(11) 0.27714(10) 0.0250(3) Uani 1 1 d .
H6 H 0.9951 0.1502 0.2627 0.030 Uiso 1 1 calc R
C2 C 0.81830(13) 0.18257(12) 0.15131(11) 0.0305(3) Uani 1 1 d .
H2A H 0.8718 0.2503 0.1555 0.037 Uiso 1 1 calc R
H2B H 0.7416 0.2144 0.1407 0.037 Uiso 1 1 calc R
C4 C 0.86771(12) -0.02498(12) 0.12083(10) 0.0285(3) Uani 1 1 d .
H4 H 0.8612 -0.0981 0.0744 0.034 Uiso 1 1 calc R
C3 C 0.85081(14) 0.09405(12) 0.06004(11) 0.0343(3) Uani 1 1 d .
H3A H 0.7902 0.0872 0.0056 0.041 Uiso 1 1 calc R
H3B H 0.9207 0.1196 0.0234 0.041 Uiso 1 1 calc R
C8 C 0.97579(10) 0.03414(12) 0.39153(10) 0.0240(3) Uani 1 1 d .
C5 C 0.97693(11) -0.01698(13) 0.18616(11) 0.0302(3) Uani 1 1 d .
H5A H 1.0396 0.0110 0.1400 0.036 Uiso 1 1 calc R
H5B H 0.9968 -0.0959 0.2175 0.036 Uiso 1 1 calc R
C10 C 0.97993(10) -0.11518(11) 0.53405(11) 0.0263(3) Uani 1 1 d .
H10 H 0.9655 -0.1952 0.5565 0.032 Uiso 1 1 calc R
C7 C 0.77899(11) -0.01586(12) 0.21077(11) 0.0278(3) Uani 1 1 d .
H7A H 0.7016 -0.0094 0.1825 0.033 Uiso 1 1 calc R
H7B H 0.7842 -0.0814 0.2646 0.033 Uiso 1 1 calc R

loop_
_atom_site_aniso_label
_atom_site_aniso_U_11
_atom_site_aniso_U_22
_atom_site_aniso_U_33
_atom_site_aniso_U_23
_atom_site_aniso_U_13
_atom_site_aniso_U_12
Cl1 0.0328(2) 0.0356(2) 0.0310(2) -0.00224(12) 0.00576(11) 0.00891(12)
C9 0.0268(6) 0.0247(6) 0.0274(6) -0.0055(5) -0.0034(5) -0.0015(4)
C1 0.0235(6) 0.0248(6) 0.0242(6) -0.0010(4) 0.0011(4) 0.0017(4)
C6 0.0223(6) 0.0286(6) 0.0240(6) -0.0017(4) 0.0000(5) -0.0018(4)
C2 0.0359(7) 0.0259(6) 0.0297(6) 0.0026(5) -0.0011(5) 0.0018(5)
C4 0.0335(7) 0.0269(6) 0.0253(6) -0.0037(5) -0.0042(5) 0.0022(5)
C3 0.0445(8) 0.0338(7) 0.0246(6) 0.0003(5) -0.0014(6) 0.0032(6)
C8 0.0197(5) 0.0274(6) 0.0248(6) -0.0036(5) -0.0005(4) 0.0024(4)
C5 0.0274(7) 0.0378(7) 0.0254(6) -0.0057(5) 0.0005(5) 0.0048(5)
C10 0.0259(6) 0.0241(6) 0.0287(6) -0.0015(5) -0.0013(5) -0.0013(5)
C7 0.0258(6) 0.0265(6) 0.0312(6) 0.0014(5) -0.0041(5) -0.0016(5)

loop_
_atom_type_symbol
_atom_type_description
_atom_type_scat_dispersion_real
_atom_type_scat_dispersion_imag
_atom_type_scat_source
C C 0.0033 0.0016 'International Tables Vol C Tables 4.2.6.8 and 6.1.1.4'
H H 0.0000 0.0000 'International Tables Vol C Tables 4.2.6.8 and 6.1.1.4'
Cl Cl 0.1484 0.1585 'International Tables Vol C Tables 4.2.6.8 and 6.1.1.4'

loop_
_geom_angle_atom_site_label_1
_geom_angle_atom_site_label_2
_geom_angle_atom_site_label_3
_geom_angle
_geom_angle_site_symmetry_1
_geom_angle_site_symmetry_3
C10 C9 C8 120.94(11) . .
C7 C1 C2 101.92(10) . .
C7 C1 C6 104.04(10) . .
C2 C1 C6 108.77(10) . .
C7 C1 Cl1 115.96(9) . .
C2 C1 Cl1 111.84(9) . .
C6 C1 Cl1 113.38(9) . .
C8 C6 C1 115.56(10) . .
C8 C6 C5 115.23(11) . .
C1 C6 C5 100.59(10) . .
C1 C2 C3 102.23(10) . .
C5 C4 C7 101.62(10) . .
C5 C4 C3 108.51(12) . .
C7 C4 C3 101.82(11) . .
C4 C3 C2 103.20(10) . .
C10 C8 C9 117.17(12) 5_756 .
C10 C8 C6 119.34(12) 5_756 .
C9 C8 C6 123.49(11) . .
C4 C5 C6 104.21(10) . .
C9 C10 C8 121.89(12) . 5_756
C1 C7 C4 93.09(10) . .

loop_
_geom_bond_atom_site_label_1
_geom_bond_atom_site_label_2
_geom_bond_distance
_geom_bond_site_symmetry_2
Cl1 C1 1.7940(13) .
C9 C10 1.3907(19) .
C9 C8 1.3937(18) .
C1 C7 1.5267(17) .
C1 C2 1.5350(17) .
C1 C6 1.5568(18) .
C6 C8 1.5167(17) .
C6 C5 1.5597(18) .
C2 C3 1.5472(19) .
C4 C5 1.5349(18) .
C4 C7 1.5372(19) .
C4 C3 1.5381(19) .
C8 C10 1.3927(18) 5_756
C10 C8 1.3927(18) 5_756
